data_2019218
loop_
_publ_author_name
'Saouane, Sofiane'
'Buth, Gernot'
'Fabbiani, Francesca P. A.'

_publ_section_title
;
 Crystal structure and packing energy calculations of
 (+)-6-aminopenicillanic acid
;
_journal_coeditor_code FM3006
_journal_issue 11
_journal_name_full 'Acta Crystallographica Section C'
_journal_page_first 1238
_journal_page_last 1242
_journal_paper_doi 10.1107/S0108270113025924
_journal_volume 69
_journal_year 2013
_chemical_formula_iupac 'C8 H12 N2 O3 S'
_chemical_formula_moiety 'C8 H12 N2 O3 S'
_chemical_formula_sum 'C8 H12 N2 O3 S'
_chemical_formula_weight 216.26
_chemical_name_common
;
(+)-6-aminopenicillanic acid
;
_chemical_name_systematic
'(2<i>S</i>,5<i>R</i>,6<i>R</i>)-6-Amino-3,3-dimethyl-7-oxo-4-thia-1-azabicyclo[3.2.0]heptane-2-carboxylic acid'
_space_group_crystal_system orthorhombic
_space_group_IT_number 19
_space_group_name_Hall 'P 2ac 2ab'
_space_group_name_H-M_alt 'P 21 21 21'
_symmetry_space_group_name_Hall 'P 2ac 2ab'
_symmetry_space_group_name_H-M 'P 21 21 21'
_atom_sites_solution_hydrogens mixed
_atom_sites_solution_primary direct
_atom_sites_solution_secondary difmap
_audit_creation_method SHELXL2012
_cell_angle_alpha 90
_cell_angle_beta 90
_cell_angle_gamma 90
_cell_formula_units_Z 4
_cell_length_a 6.1954(4)
_cell_length_b 10.4543(7)
_cell_length_c 14.7654(9)
_cell_measurement_reflns_used 2730
_cell_measurement_temperature 150(2)
_cell_measurement_theta_max 25.60
_cell_measurement_theta_min 2.38
_cell_volume 956.33(11)
_computing_cell_refinement 'SAINT (Bruker, 2012)'
_computing_data_collection 'APEX2 (Bruker, 2012)'
_computing_data_reduction 'SAINT (Bruker, 2012)'
_computing_molecular_graphics 'Mercury (Macrae <i>et al.</i>, 2008)'
_computing_publication_material 'publCIF (Westrip, 2010)'
_computing_structure_refinement 'SHELXL2012 (Sheldrick, 2008<i>a</i>)'
_computing_structure_solution 'SHELXS97 (Sheldrick, 2008<i>a</i>)'
_diffrn_ambient_temperature 150(2)
_diffrn_measured_fraction_theta_full 0.994
_diffrn_measured_fraction_theta_max 0.993
_diffrn_measurement_device_type 'Bruker SMART APEXII CCD area-detector'
_diffrn_measurement_method \w
_diffrn_radiation_monochromator silicon
_diffrn_radiation_type synchrotron
_diffrn_radiation_wavelength 0.71075
_diffrn_reflns_av_R_equivalents 0.0429
_diffrn_reflns_limit_h_max 7
_diffrn_reflns_limit_h_min -7
_diffrn_reflns_limit_k_max 12
_diffrn_reflns_limit_k_min -12
_diffrn_reflns_limit_l_max 17
_diffrn_reflns_limit_l_min -17
_diffrn_reflns_number 2130
_diffrn_reflns_theta_full 25.000
_diffrn_reflns_theta_max 25.641
_diffrn_reflns_theta_min 2.387
_exptl_absorpt_coefficient_mu 0.321
_exptl_absorpt_correction_T_max 0.745261
_exptl_absorpt_correction_T_min 0.643241
_exptl_absorpt_correction_type multi-scan
_exptl_absorpt_process_details '(TWINABS; Sheldrick, 2008<i>b</i>)'
_exptl_crystal_colour colourless
_exptl_crystal_density_diffrn 1.502
_exptl_crystal_density_method 'not measured'
_exptl_crystal_description block
_exptl_crystal_F_000 456
_exptl_crystal_size_max 0.080
_exptl_crystal_size_mid 0.060
_exptl_crystal_size_min 0.040
_refine_diff_density_max 0.212
_refine_diff_density_min -0.203
_refine_ls_abs_structure_details
;
Flack x parameter determined using 678 quotients [(I+)-(I-)]/[(I+)+(I-)]
(Parsons & Flack, 2004)
;
_refine_ls_abs_structure_Flack -0.06(6)
_refine_ls_extinction_method none
_refine_ls_goodness_of_fit_ref 1.052
_refine_ls_hydrogen_treatment mixed
_refine_ls_matrix_type full
_refine_ls_number_parameters 142
_refine_ls_number_reflns 2130
_refine_ls_number_restraints 0
_refine_ls_restrained_S_all 1.052
_refine_ls_R_factor_all 0.0331
_refine_ls_R_factor_gt 0.0291
_refine_ls_shift/su_max 0.000
_refine_ls_shift/su_mean 0.000
_refine_ls_structure_factor_coef Fsqd
_refine_ls_weighting_details 'w = 1/[\s^2^(Fo^2^)+(0.0340P)^2^+0.1358P] where P=(Fo^2^+2Fc^2^)/3'
_refine_ls_weighting_scheme calc
_refine_ls_wR_factor_gt 0.0716
_refine_ls_wR_factor_ref 0.0733
_reflns_number_gt 1966
_reflns_number_total 2130
_reflns_threshold_expression I>2\s(I)
_cod_data_source_file fm3006.cif
_cod_data_source_block I
_cod_database_code 2019218
_shelx_space_group_comment
;
The symmetry employed for this shelxl refinement is uniquely defined by the
following loop, which should always be used as a source of symmetry information
in preference to the above space-group names. They are only intended as
comments.
;
_shelx_estimated_absorpt_t_min 0.975
_shelx_estimated_absorpt_t_max 0.987
_shelxl_version_number .000002012

loop_
_space_group_symop_operation_xyz
'x, y, z'
'-x+1/2, -y, z+1/2'
'x+1/2, -y+1/2, -z'
'-x, y+1/2, -z+1/2'

loop_
_atom_site_type_symbol
_atom_site_label
_atom_site_fract_x
_atom_site_fract_y
_atom_site_fract_z
_atom_site_U_iso_or_equiv
_atom_site_adp_type
_atom_site_calc_flag
_atom_site_occupancy
N N1 0.7032(4) 0.5375(2) 0.71283(16) 0.0181(5) Uani d 1
C C2 0.6065(5) 0.5155(2) 0.80083(18) 0.0172(6) Uani d 1
H H2 0.4597 0.4774 0.7927 0.021 Uiso calc 1
C C3 0.5848(5) 0.6508(3) 0.84665(19) 0.0174(6) Uani d 1
S S4 0.79266(11) 0.75459(7) 0.79121(5) 0.01909(19) Uani d 1
C C5 0.8738(5) 0.6344(2) 0.70872(19) 0.0180(6) Uani d 1
H H5 1.0223 0.5997 0.7188 0.022 Uiso calc 1
C C6 0.8143(5) 0.6525(3) 0.60750(18) 0.0196(6) Uani d 1
H H6 0.9168 0.6046 0.5677 0.023 Uiso calc 1
C C7 0.6148(5) 0.5693(3) 0.6307(2) 0.0211(6) Uani d 1
C C8 0.7478(5) 0.4232(2) 0.85603(18) 0.0170(6) Uani d 1
O O9 0.6525(4) 0.34077(19) 0.90362(13) 0.0211(5) Uani d 1
O O10 0.9474(3) 0.4377(2) 0.84992(15) 0.0249(5) Uani d 1
C C11 0.6248(6) 0.6501(3) 0.94842(19) 0.0241(7) Uani d 1
H H11A 0.7699 0.6170 0.9607 0.036 Uiso calc 1
H H11B 0.5175 0.5954 0.9781 0.036 Uiso calc 1
H H11C 0.6126 0.7374 0.9720 0.036 Uiso calc 1
C C12 0.3620(5) 0.7053(3) 0.8262(2) 0.0237(7) Uani d 1
H H12A 0.3524 0.7927 0.8498 0.036 Uiso calc 1
H H12B 0.2516 0.6520 0.8551 0.036 Uiso calc 1
H H12C 0.3387 0.7063 0.7606 0.036 Uiso calc 1
N N13 0.7738(5) 0.7812(2) 0.57153(17) 0.0185(5) Uani d 1
H H13A 0.883(7) 0.841(4) 0.594(3) 0.048(12) Uiso d 1
H H13B 0.630(8) 0.810(4) 0.586(3) 0.044(11) Uiso d 1
H H13C 0.781(7) 0.776(4) 0.511(3) 0.049(12) Uiso d 1
O O14 0.4475(4) 0.5422(2) 0.59357(15) 0.0317(6) Uani d 1

loop_
_atom_site_aniso_label
_atom_site_aniso_U_11
_atom_site_aniso_U_22
_atom_site_aniso_U_33
_atom_site_aniso_U_12
_atom_site_aniso_U_13
_atom_site_aniso_U_23
N1 0.0218(12) 0.0164(11) 0.0160(11) -0.0014(9) -0.0010(10) -0.0006(10)
C2 0.0179(15) 0.0160(13) 0.0178(15) -0.0017(11) -0.0014(12) 0.0026(11)
C3 0.0174(16) 0.0162(13) 0.0186(15) -0.0009(11) -0.0004(11) 0.0017(12)
S4 0.0185(3) 0.0183(3) 0.0205(3) -0.0030(3) 0.0005(3) -0.0029(3)
C5 0.0182(14) 0.0170(13) 0.0188(14) -0.0004(11) -0.0003(13) 0.0010(12)
C6 0.0256(17) 0.0181(13) 0.0149(14) -0.0005(13) 0.0020(12) -0.0028(11)
C7 0.0278(17) 0.0171(14) 0.0185(15) -0.0027(12) -0.0014(13) -0.0027(11)
C8 0.0204(17) 0.0148(12) 0.0158(13) 0.0001(11) -0.0005(11) -0.0027(11)
O9 0.0225(12) 0.0224(10) 0.0185(10) -0.0028(8) -0.0016(9) 0.0067(8)
O10 0.0175(12) 0.0265(11) 0.0308(12) 0.0036(8) 0.0013(9) 0.0069(10)
C11 0.0306(18) 0.0232(14) 0.0186(15) 0.0056(14) -0.0005(13) -0.0012(12)
C12 0.0193(16) 0.0222(14) 0.0295(16) 0.0023(11) 0.0012(14) 0.0049(13)
N13 0.0201(14) 0.0200(12) 0.0153(12) -0.0017(10) 0.0002(11) 0.0002(9)
O14 0.0369(14) 0.0318(12) 0.0265(12) -0.0142(11) -0.0123(10) 0.0039(10)

loop_
_atom_type_symbol
_atom_type_description
_atom_type_scat_dispersion_real
_atom_type_scat_dispersion_imag
_atom_type_scat_source
C C 0.0033 0.0016 'International Tables Vol C Tables 4.2.6.8 and 6.1.1.4'
H H 0.0000 0.0000 'International Tables Vol C Tables 4.2.6.8 and 6.1.1.4'
N N 0.0061 0.0033 'International Tables Vol C Tables 4.2.6.8 and 6.1.1.4'
O O 0.0106 0.0060 'International Tables Vol C Tables 4.2.6.8 and 6.1.1.4'
S S 0.1246 0.1234 'International Tables Vol C Tables 4.2.6.8 and 6.1.1.4'

loop_
_geom_angle_atom_site_label_1
_geom_angle_atom_site_label_2
_geom_angle_atom_site_label_3
_geom_angle
C7 N1 C2 131.8(3)
C7 N1 C5 94.8(2)
C2 N1 C5 116.4(2)
N1 C2 C8 109.8(2)
N1 C2 C3 106.2(2)
C8 C2 C3 112.6(2)
N1 C2 H2 109.4
C8 C2 H2 109.4
C3 C2 H2 109.4
C11 C3 C12 110.2(2)
C11 C3 C2 113.9(2)
C12 C3 C2 109.2(2)
C11 C3 S4 108.8(2)
C12 C3 S4 108.6(2)
C2 C3 S4 105.91(18)
C5 S4 C3 94.75(13)
N1 C5 C6 87.3(2)
N1 C5 S4 104.49(19)
C6 C5 S4 119.68(19)
N1 C5 H5 113.9
C6 C5 H5 113.9
S4 C5 H5 113.9
N13 C6 C7 117.3(3)
N13 C6 C5 120.0(2)
C7 C6 C5 84.8(2)
N13 C6 H6 110.8
C7 C6 H6 110.8
C5 C6 H6 110.8
O14 C7 N1 133.5(3)
O14 C7 C6 135.8(3)
N1 C7 C6 90.7(2)
O10 C8 O9 126.0(3)
O10 C8 C2 116.7(2)
O9 C8 C2 117.3(2)
C3 C11 H11A 109.5
C3 C11 H11B 109.5
H11A C11 H11B 109.5
C3 C11 H11C 109.5
H11A C11 H11C 109.5
H11B C11 H11C 109.5
C3 C12 H12A 109.5
C3 C12 H12B 109.5
H12A C12 H12B 109.5
C3 C12 H12C 109.5
H12A C12 H12C 109.5
H12B C12 H12C 109.5
C6 N13 H13A 110(3)
C6 N13 H13B 111(2)
H13A N13 H13B 111(3)
C6 N13 H13C 107(3)
H13A N13 H13C 110(4)
H13B N13 H13C 107(3)

loop_
_geom_bond_atom_site_label_1
_geom_bond_atom_site_label_2
_geom_bond_distance
N1 C7 1.372(4)
N1 C2 1.449(4)
N1 C5 1.466(4)
C2 C8 1.537(4)
C2 C3 1.574(4)
C2 H2 1.0000
C3 C11 1.523(4)
C3 C12 1.524(4)
C3 S4 1.872(3)
S4 C5 1.820(3)
C5 C6 1.551(4)
C5 H5 1.0000
C6 N13 1.469(4)
C6 C7 1.550(4)
C6 H6 1.0000
C7 O14 1.206(4)
C8 O10 1.249(4)
C8 O9 1.259(3)
C11 H11A 0.9800
C11 H11B 0.9800
C11 H11C 0.9800
C12 H12A 0.9800
C12 H12B 0.9800
C12 H12C 0.9800
N13 H13A 0.98(5)
N13 H13B 0.96(5)
N13 H13C 0.90(4)

loop_
_geom_hbond_atom_site_label_D
_geom_hbond_atom_site_label_H
_geom_hbond_atom_site_label_A
_geom_hbond_site_symmetry_A
_geom_hbond_distance_DH
_geom_hbond_distance_HA
_geom_hbond_distance_DA
_geom_hbond_angle_DHA
_geom_hbond_publ_flag
N13 H13A O10 4_756 0.98(4) 1.68(4) 2.647(3) 170(4) yes
N13 H13B O9 4_656 0.96(5) 1.79(5) 2.738(4) 169(4) yes
N13 H13C O9 2_664 0.90(4) 2.04(4) 2.825(3) 145(4) yes
N13 H13C O14 3_566 0.90(4) 2.66(4) 3.242(3) 124(3) yes
C6 H6 O9 2_664 1.00 2.53 3.018(3) 110 yes

loop_
_geom_torsion_atom_site_label_1
_geom_torsion_atom_site_label_2
_geom_torsion_atom_site_label_3
_geom_torsion_atom_site_label_4
_geom_torsion
C7 N1 C2 C8 152.5(3)
C5 N1 C2 C8 -82.8(3)
C7 N1 C2 C3 -85.4(3)
C5 N1 C2 C3 39.3(3)
N1 C2 C3 C11 -143.5(3)
C8 C2 C3 C11 -23.2(3)
N1 C2 C3 C12 92.9(3)
C8 C2 C3 C12 -146.8(2)
N1 C2 C3 S4 -23.9(2)
C8 C2 C3 S4 96.4(2)
C11 C3 S4 C5 128.3(2)
C12 C3 S4 C5 -111.7(2)
C2 C3 S4 C5 5.46(19)
C7 N1 C5 C6 -12.3(2)
C2 N1 C5 C6 -154.3(2)
C7 N1 C5 S4 107.7(2)
C2 N1 C5 S4 -34.3(3)
C3 S4 C5 N1 14.16(19)
C3 S4 C5 C6 109.4(2)
N1 C5 C6 N13 129.5(3)
S4 C5 C6 N13 24.3(4)
N1 C5 C6 C7 10.88(19)
S4 C5 C6 C7 -94.3(2)
C2 N1 C7 O14 -35.0(5)
C5 N1 C7 O14 -167.3(4)
C2 N1 C7 C6 144.6(3)
C5 N1 C7 C6 12.3(2)
N13 C6 C7 O14 46.8(5)
C5 C6 C7 O14 168.0(4)
N13 C6 C7 N1 -132.8(2)
C5 C6 C7 N1 -11.6(2)
N1 C2 C8 O10 39.8(3)
C3 C2 C8 O10 -78.4(3)
N1 C2 C8 O9 -140.7(2)
C3 C2 C8 O9 101.2(3)
